data_1561380
loop_
_publ_author_name
'Ling, Yajing'
'Bai, Dongjie'
'Feng, Yunlong'
'He, Yabing'

_publ_section_title
;
 Alkaline earth-based coordination polymers derived from a
 cyclotriphosphazene-functionalized hexacarboxylate
;
_journal_name_full 'Journal of Solid State Chemistry'
_journal_page_first 47
_journal_page_last 54
_journal_paper_doi 10.1016/j.jssc.2016.07.016
_journal_volume 242
_journal_year 2016
_chemical_formula_sum 'C45 H43 Ba3 N4 O25 P3'
_chemical_formula_weight 1544.73
_space_group_IT_number 14
_space_group_name_Hall '-P 2ybc'
_space_group_name_H-M_alt 'P 1 21/c 1'
_symmetry_cell_setting monoclinic
_symmetry_space_group_name_H-M 'P 1 21/c 1'
_atom_sites_solution_hydrogens geom
_atom_sites_solution_primary direct
_atom_sites_solution_secondary difmap
_cell_angle_alpha 90.00
_cell_angle_beta 126.573(2)
_cell_angle_gamma 90.00
_cell_formula_units_Z 4
_cell_length_a 21.0818(7)
_cell_length_b 9.4766(3)
_cell_length_c 33.6467(10)
_cell_measurement_reflns_used 82440
_cell_measurement_temperature 296(2)
_cell_measurement_theta_max 27.5
_cell_measurement_theta_min 1
_cell_volume 5398.5(3)
_computing_cell_refinement 'Siemens SMART & SAINT'
_computing_data_collection 'Siemens SMART'
_computing_data_reduction 'Siemens XPREP'
_computing_molecular_graphics 'Bruker SHELXTL'
_computing_publication_material 'Bruker SHELXTL'
_computing_structure_refinement 'SHELXL-97 (Sheldrick, 1997)'
_computing_structure_solution 'SHELXS-97 (Sheldrick, 1990)'
_diffrn_ambient_temperature 296(2)
_diffrn_measured_fraction_theta_full 0.998
_diffrn_measured_fraction_theta_max 0.998
_diffrn_measurement_device_type 'Bruker SMART APEX-II diffractometer'
_diffrn_measurement_method '\w scans'
_diffrn_radiation_monochromator graphite
_diffrn_radiation_source 'fine-focus sealed tube'
_diffrn_radiation_type MoK\a
_diffrn_radiation_wavelength 0.71073
_diffrn_reflns_av_R_equivalents 0.1290
_diffrn_reflns_av_sigmaI/netI 0.1099
_diffrn_reflns_limit_h_max 27
_diffrn_reflns_limit_h_min -27
_diffrn_reflns_limit_k_max 12
_diffrn_reflns_limit_k_min -12
_diffrn_reflns_limit_l_max 43
_diffrn_reflns_limit_l_min -43
_diffrn_reflns_number 82440
_diffrn_reflns_theta_full 27.52
_diffrn_reflns_theta_max 27.52
_diffrn_reflns_theta_min 1.20
_exptl_absorpt_coefficient_mu 2.343
_exptl_absorpt_correction_T_max 0.7827
_exptl_absorpt_correction_T_min 0.6516
_exptl_absorpt_correction_type empirical
_exptl_crystal_colour colourless
_exptl_crystal_density_diffrn 1.901
_exptl_crystal_density_method 'not measured'
_exptl_crystal_description block
_exptl_crystal_F_000 3016
_exptl_crystal_size_max 0.20
_exptl_crystal_size_mid 0.15
_exptl_crystal_size_min 0.11
_refine_diff_density_max 2.437
_refine_diff_density_min -3.948
_refine_diff_density_rms 0.344
_refine_ls_extinction_method none
_refine_ls_goodness_of_fit_ref 1.081
_refine_ls_hydrogen_treatment mixed
_refine_ls_matrix_type full
_refine_ls_number_parameters 664
_refine_ls_number_reflns 12388
_refine_ls_number_restraints 91
_refine_ls_restrained_S_all 1.079
_refine_ls_R_factor_all 0.1303
_refine_ls_R_factor_gt 0.0901
_refine_ls_shift/su_max 0.020
_refine_ls_shift/su_mean 0.001
_refine_ls_structure_factor_coef Fsqd
_refine_ls_weighting_details 'calc w=1/[\s^2^(Fo^2^)+(0.1495P)^2^+1.4860P] where P=(Fo^2^+2Fc^2^)/3'
_refine_ls_weighting_scheme calc
_refine_ls_wR_factor_gt 0.2189
_refine_ls_wR_factor_ref 0.2422
_reflns_number_gt 9034
_reflns_number_total 12388
_reflns_threshold_expression >2sigma(I)
_cod_data_source_file JSSC-2016-242-47.CIF
_cod_data_source_block 1
_cod_original_sg_symbol_H-M P21/c
_cod_database_code 1561380

loop_
_symmetry_equiv_pos_as_xyz
'x, y, z'
'-x, y+1/2, -z+1/2'
'-x, -y, -z'
'x, -y-1/2, z-1/2'

loop_
_atom_site_label
_atom_site_type_symbol
_atom_site_fract_x
_atom_site_fract_y
_atom_site_fract_z
_atom_site_U_iso_or_equiv
_atom_site_adp_type
_atom_site_occupancy
_atom_site_symmetry_multiplicity
_atom_site_calc_flag
_atom_site_refinement_flags
_atom_site_disorder_assembly
_atom_site_disorder_group
Ba1 Ba 0.02340(3) 0.31807(6) 0.27788(2) 0.01030(16) Uani 1 1 d . . .
Ba2 Ba 0.12985(3) -0.03647(6) 0.36969(2) 0.01314(17) Uani 1 1 d . . .
Ba3 Ba -0.00284(4) 0.28476(7) 0.40220(3) 0.0244(2) Uani 1 1 d . . .
P1 P 0.49356(15) 0.2343(3) 0.34615(9) 0.0113(5) Uani 1 1 d . . .
P2 P 0.43370(15) 0.4427(3) 0.27510(9) 0.0114(5) Uani 1 1 d . . .
P3 P 0.51167(15) 0.5159(3) 0.37301(9) 0.0129(5) Uani 1 1 d . . .
O1 O 0.4530(4) 0.1103(7) 0.3554(3) 0.0184(16) Uani 1 1 d . . .
O2 O 0.3493(4) 0.4786(7) 0.2260(2) 0.0114(5) Uani 1 1 d D . .
O3 O 0.4795(4) 0.5963(7) 0.3994(2) 0.0129(5) Uani 1 1 d . . .
O4 O 0.5934(4) 0.5940(7) 0.3981(2) 0.0129(5) Uani 1 1 d . . .
O5 O 0.4789(4) 0.4670(7) 0.2510(2) 0.0154(15) Uani 1 1 d . . .
O6 O 0.5642(4) 0.1509(7) 0.3531(2) 0.0146(15) Uani 1 1 d . . .
O7 O 0.0944(4) 0.0679(7) 0.2782(3) 0.0173(15) Uani 1 1 d . . .
O8 O 0.0860(4) -0.0400(8) 0.2163(3) 0.0217(17) Uani 1 1 d . . .
O9 O 0.0266(4) 0.3973(6) 0.2004(2) 0.0128(14) Uani 1 1 d . . .
O10 O 0.0175(4) 0.6230(7) 0.1782(3) 0.0156(15) Uani 1 1 d . . .
O11 O 0.1115(4) 0.5413(8) 0.2991(3) 0.031(2) Uani 1 1 d . . .
O12 O 0.1272(4) 0.7705(7) 0.3105(3) 0.0179(16) Uani 1 1 d . . .
O13 O 0.9061(4) 0.6107(8) 0.6195(3) 0.0208(7) Uani 1 1 d . . .
O14 O 0.8322(4) 0.7600(8) 0.6265(3) 0.0208(7) Uani 1 1 d . . .
O15 O 0.8470(5) 0.5929(9) 0.3795(4) 0.047(3) Uani 1 1 d . . .
O16 O 0.8475(4) 0.3590(8) 0.3707(3) 0.0263(18) Uani 1 1 d . . .
O17 O 0.8732(4) -0.0756(8) 0.5582(3) 0.0265(18) Uani 1 1 d . . .
O18 O 0.8812(5) -0.1898(9) 0.5044(3) 0.034(2) Uani 1 1 d . . .
O19 O 0.2832(4) -0.1038(7) 0.4334(3) 0.0208(7) Uani 1 1 d . . .
O1W O 0.0952(8) -0.2470(13) 0.4101(5) 0.093(3) Uani 1 1 d . . .
H1WB H 0.0929 -0.2112 0.4324 0.111 Uiso 1 1 d R . .
H1WC H 0.1315 -0.3090 0.4235 0.111 Uiso 1 1 d R . .
O2W O 0.0498(8) 0.4723(13) 0.4821(5) 0.093(3) Uani 1 1 d . . .
H2WA H 0.0462 0.5567 0.4724 0.111 Uiso 1 1 d R . .
H2WB H 0.0975 0.4537 0.5057 0.111 Uiso 1 1 d R . .
O3W O -0.0311(5) 0.5686(8) 0.3732(3) 0.0307(19) Uani 1 1 d . . .
H3WB H 0.0121 0.6141 0.3901 0.037 Uiso 1 1 d R . .
H3WC H -0.0622 0.6042 0.3787 0.037 Uiso 1 1 d R . .
O4W O -0.0936(8) 0.1085(15) 0.4166(5) 0.116(6) Uani 1 1 d . . .
H4WB H -0.0784 0.0236 0.4195 0.140 Uiso 1 1 d R . .
H4WC H -0.1418 0.1134 0.3916 0.140 Uiso 1 1 d R . .
O5W O 0.8984(7) -0.1658(10) 0.4311(4) 0.060(3) Uani 1 1 d . . .
H5WA H 0.8532 -0.1646 0.4033 0.072 Uiso 1 1 d R . .
H5WB H 0.9238 -0.2365 0.4317 0.072 Uiso 1 1 d R . .
O6W O 0.0615(10) -0.2347(15) 0.4853(6) 0.113(5) Uani 1 1 d . . .
H6WA H 0.0300 -0.1653 0.4713 0.136 Uiso 1 1 d R . .
H6WB H 0.1042 -0.2070 0.5120 0.136 Uiso 1 1 d R . .
N1 N 0.4387(5) 0.2838(8) 0.2899(3) 0.0131(17) Uani 1 1 d U . .
N2 N 0.4600(4) 0.5581(8) 0.3166(3) 0.0105(16) Uani 1 1 d U . .
N3 N 0.5218(5) 0.3540(9) 0.3866(3) 0.0146(18) Uani 1 1 d U . .
N4 N 0.3928(6) -0.2427(11) 0.4795(4) 0.034(2) Uani 1 1 d . . .
C1 C 0.3703(6) 0.0957(11) 0.3290(4) 0.0208(7) Uani 1 1 d . . .
C2 C 0.3262(6) 0.0398(10) 0.2830(4) 0.015(2) Uani 1 1 d . . .
H2A H 0.3493 0.0163 0.2675 0.019 Uiso 1 1 calc R . .
C3 C 0.2452(6) 0.0174(10) 0.2589(4) 0.016(2) Uani 1 1 d . . .
H3A H 0.2148 -0.0246 0.2278 0.019 Uiso 1 1 calc R . .
C4 C 0.2104(6) 0.0581(9) 0.2817(4) 0.014(2) Uani 1 1 d . . .
C5 C 0.2567(6) 0.1151(9) 0.3286(3) 0.011(2) Uani 1 1 d . . .
H5A H 0.2339 0.1418 0.3441 0.014 Uiso 1 1 calc R . .
C6 C 0.3376(6) 0.1327(10) 0.3528(4) 0.015(2) Uani 1 1 d . . .
H6A H 0.3692 0.1690 0.3848 0.018 Uiso 1 1 calc R . .
C7 C 0.1246(6) 0.0280(10) 0.2568(4) 0.017(2) Uani 1 1 d . . .
C8 C 0.2807(5) 0.4826(10) 0.2248(3) 0.0114(5) Uani 1 1 d DU . .
C9 C 0.2369(6) 0.3622(10) 0.2126(4) 0.013(2) Uani 1 1 d U . .
H9A H 0.2554 0.2764 0.2098 0.016 Uiso 1 1 calc R . .
C10 C 0.1647(6) 0.3709(10) 0.2043(3) 0.014(2) Uani 1 1 d . . .
H10A H 0.1349 0.2895 0.1969 0.016 Uiso 1 1 calc R . .
C11 C 0.1355(6) 0.5001(10) 0.2070(4) 0.012(2) Uani 1 1 d . . .
C12 C 0.1827(6) 0.6212(11) 0.2209(4) 0.016(2) Uani 1 1 d . . .
H12A H 0.1646 0.7077 0.2235 0.019 Uiso 1 1 calc R . .
C13 C 0.2565(6) 0.6109(10) 0.2308(4) 0.017(2) Uani 1 1 d U . .
H13A H 0.2892 0.6895 0.2412 0.020 Uiso 1 1 calc R . .
C14 C 0.0552(5) 0.5078(10) 0.1953(3) 0.011(2) Uani 1 1 d . . .
C15 C 0.3986(6) 0.6063(10) 0.3774(4) 0.0129(5) Uani 1 1 d . . .
C16 C 0.3543(7) 0.4842(12) 0.3676(5) 0.031(3) Uani 1 1 d . . .
H16A H 0.3770 0.3950 0.3748 0.037 Uiso 1 1 calc R . .
C17 C 0.2756(7) 0.5018(11) 0.3468(5) 0.027(3) Uani 1 1 d . . .
H17A H 0.2446 0.4218 0.3387 0.033 Uiso 1 1 calc R . .
C18 C 0.2403(6) 0.6320(11) 0.3374(4) 0.0208(7) Uani 1 1 d . . .
C19 C 0.2875(6) 0.7488(12) 0.3489(4) 0.0208(7) Uani 1 1 d . . .
H19A H 0.2656 0.8382 0.3435 0.025 Uiso 1 1 calc R . .
C20 C 0.3660(6) 0.7368(11) 0.3683(4) 0.024(3) Uani 1 1 d . . .
H20A H 0.3963 0.8170 0.3750 0.029 Uiso 1 1 calc R . .
C21 C 0.1538(6) 0.6458(10) 0.3144(4) 0.014(2) Uani 1 1 d . . .
C22 C 0.6513(6) 0.6068(10) 0.4499(4) 0.0129(5) Uani 1 1 d . . .
C23 C 0.6435(6) 0.7069(10) 0.4760(4) 0.020(2) Uani 1 1 d U . .
H23A H 0.5979 0.7613 0.4608 0.024 Uiso 1 1 calc R . .
C24 C 0.7048(6) 0.7253(11) 0.5256(4) 0.019(2) Uani 1 1 d U . .
H24A H 0.7006 0.7950 0.5434 0.023 Uiso 1 1 calc R . .
C25 C 0.7730(6) 0.6421(10) 0.5497(4) 0.013(2) Uani 1 1 d U . .
C26 C 0.7786(6) 0.5440(11) 0.5212(4) 0.021(2) Uani 1 1 d . . .
H26A H 0.8243 0.4902 0.5360 0.026 Uiso 1 1 calc R . .
C27 C 0.7185(6) 0.5240(12) 0.4717(4) 0.025(3) Uani 1 1 d . . .
H27A H 0.7230 0.4566 0.4534 0.030 Uiso 1 1 calc R . .
C28 C 0.8416(6) 0.6720(11) 0.6018(4) 0.0208(7) Uani 1 1 d . . .
C29 C 0.5623(6) 0.4660(11) 0.2831(4) 0.0208(7) Uani 1 1 d . . .
C30 C 0.6017(6) 0.5926(11) 0.3033(4) 0.016(2) Uani 1 1 d . . .
H30A H 0.5739 0.6756 0.2975 0.019 Uiso 1 1 calc R . .
C31 C 0.6839(6) 0.5931(11) 0.3323(4) 0.019(2) Uani 1 1 d . . .
H31A H 0.7113 0.6775 0.3454 0.022 Uiso 1 1 calc R . .
C32 C 0.7260(6) 0.4656(11) 0.3421(4) 0.018(2) Uani 1 1 d . . .
C33 C 0.6843(6) 0.3423(11) 0.3226(4) 0.018(2) Uani 1 1 d . . .
H33A H 0.7116 0.2582 0.3291 0.022 Uiso 1 1 calc R . .
C34 C 0.6022(6) 0.3395(10) 0.2934(4) 0.016(2) Uani 1 1 d . . .
H34A H 0.5748 0.2548 0.2810 0.019 Uiso 1 1 calc R . .
C35 C 0.8138(7) 0.4733(12) 0.3669(4) 0.026(3) Uani 1 1 d . . .
C36 C 0.6311(6) 0.0876(10) 0.3949(4) 0.014(2) Uani 1 1 d . . .
C37 C 0.6722(7) 0.1452(11) 0.4412(4) 0.028(3) Uani 1 1 d . . .
H37A H 0.6544 0.2269 0.4469 0.033 Uiso 1 1 calc R . .
C38 C 0.7424(7) 0.0784(13) 0.4802(4) 0.028(3) Uani 1 1 d . . .
H38A H 0.7698 0.1150 0.5120 0.033 Uiso 1 1 calc R . .
C39 C 0.7703(6) -0.0365(11) 0.4721(4) 0.021(2) Uani 1 1 d . . .
C40 C 0.7279(7) -0.0930(12) 0.4250(4) 0.030(3) Uani 1 1 d . . .
H40A H 0.7459 -0.1742 0.4191 0.036 Uiso 1 1 calc R . .
C41 C 0.6593(7) -0.0295(11) 0.3869(4) 0.027(3) Uani 1 1 d . . .
H41A H 0.6317 -0.0673 0.3552 0.033 Uiso 1 1 calc R . .
C42 C 0.8461(7) -0.1048(11) 0.5141(4) 0.021(2) Uani 1 1 d . . .
C43 C 0.3137(12) -0.237(2) 0.4479(7) 0.030(4) Uani 0.65 1 d PU A 1
H43A H 0.2821 -0.3177 0.4367 0.037 Uiso 0.65 1 calc PR A 1
C44 C 0.4295(14) -0.383(2) 0.4945(8) 0.051(6) Uani 0.65 1 d PU A 1
H44A H 0.3926 -0.4497 0.4913 0.077 Uiso 0.65 1 calc PR A 1
H44B H 0.4756 -0.3796 0.5282 0.077 Uiso 0.65 1 calc PR A 1
H44C H 0.4443 -0.4105 0.4736 0.077 Uiso 0.65 1 calc PR A 1
C45 C 0.4425(16) -0.133(3) 0.4975(10) 0.069(7) Uani 0.65 1 d PU A 1
H45A H 0.4958 -0.1670 0.5197 0.103 Uiso 0.65 1 calc PR A 1
H45B H 0.4310 -0.0714 0.5150 0.103 Uiso 0.65 1 calc PR A 1
H45C H 0.4366 -0.0829 0.4707 0.103 Uiso 0.65 1 calc PR A 1
C43' C 0.367(2) -0.090(4) 0.4660(14) 0.039(9) Uani 0.35 1 d PU A 2
H43B H 0.3976 -0.0089 0.4763 0.046 Uiso 0.35 1 calc PR A 2
C44' C 0.340(2) -0.345(4) 0.4647(14) 0.037(9) Uani 0.35 1 d PU A 2
H44D H 0.3671 -0.4339 0.4768 0.055 Uiso 0.35 1 calc PR A 2
H44E H 0.3052 -0.3470 0.4292 0.055 Uiso 0.35 1 calc PR A 2
H44F H 0.3104 -0.3283 0.4773 0.055 Uiso 0.35 1 calc PR A 2
C45' C 0.478(2) -0.246(5) 0.5099(16) 0.048(11) Uani 0.35 1 d PU A 2
H45D H 0.4955 -0.3421 0.5191 0.073 Uiso 0.35 1 calc PR A 2
H45E H 0.4988 -0.1909 0.5391 0.073 Uiso 0.35 1 calc PR A 2
H45F H 0.4955 -0.2086 0.4916 0.073 Uiso 0.35 1 calc PR A 2

loop_
_atom_site_aniso_label
_atom_site_aniso_U_11
_atom_site_aniso_U_22
_atom_site_aniso_U_33
_atom_site_aniso_U_23
_atom_site_aniso_U_13
_atom_site_aniso_U_12
Ba1 0.0022(3) 0.0129(3) 0.0112(3) 0.0022(2) 0.0016(3) 0.0007(2)
Ba2 0.0061(3) 0.0130(3) 0.0135(3) -0.0010(2) 0.0022(3) 0.0017(2)
Ba3 0.0162(4) 0.0237(4) 0.0333(4) 0.0024(3) 0.0148(3) 0.0050(3)
P1 0.0048(13) 0.0152(12) 0.0117(13) 0.0016(10) 0.0038(11) 0.0015(10)
P2 0.0021(11) 0.0202(12) 0.0075(11) 0.0019(9) 0.0004(10) 0.0014(9)
P3 0.0045(11) 0.0202(11) 0.0108(11) -0.0045(8) 0.0028(10) -0.0009(8)
O1 0.003(4) 0.025(4) 0.018(4) 0.004(3) 0.002(3) -0.005(3)
O2 0.0021(11) 0.0202(12) 0.0075(11) 0.0019(9) 0.0004(10) 0.0014(9)
O3 0.0045(11) 0.0202(11) 0.0108(11) -0.0045(8) 0.0028(10) -0.0009(8)
O4 0.0045(11) 0.0202(11) 0.0108(11) -0.0045(8) 0.0028(10) -0.0009(8)
O5 0.005(4) 0.028(4) 0.011(4) 0.002(3) 0.004(3) -0.003(3)
O6 0.004(4) 0.024(4) 0.010(3) 0.002(3) 0.001(3) 0.003(3)
O7 0.013(4) 0.021(4) 0.025(4) 0.004(3) 0.015(4) 0.003(3)
O8 0.012(4) 0.032(4) 0.019(4) -0.002(3) 0.008(4) -0.011(3)
O9 0.008(4) 0.009(3) 0.020(4) 0.002(3) 0.008(3) -0.001(3)
O10 0.005(3) 0.014(3) 0.023(4) -0.002(3) 0.006(3) 0.002(3)
O11 0.014(4) 0.020(4) 0.059(6) -0.008(4) 0.022(4) -0.007(3)
O12 0.008(4) 0.013(3) 0.022(4) 0.003(3) 0.003(3) 0.007(3)
O13 0.0083(16) 0.0281(17) 0.0171(17) -0.0010(13) 0.0027(14) 0.0046(13)
O14 0.0083(16) 0.0281(17) 0.0171(17) -0.0010(13) 0.0027(14) 0.0046(13)
O15 0.017(5) 0.031(5) 0.089(8) -0.022(5) 0.029(5) -0.008(4)
O16 0.011(4) 0.023(4) 0.043(5) 0.002(4) 0.014(4) 0.004(3)
O17 0.014(4) 0.038(5) 0.013(4) 0.006(3) 0.001(3) 0.013(3)
O18 0.030(5) 0.042(5) 0.028(5) 0.005(4) 0.017(4) 0.019(4)
O19 0.0083(16) 0.0281(17) 0.0171(17) -0.0010(13) 0.0027(14) 0.0046(13)
O1W 0.096(7) 0.069(6) 0.081(7) 0.046(5) 0.036(6) 0.014(5)
O2W 0.096(7) 0.069(6) 0.081(7) 0.046(5) 0.036(6) 0.014(5)
O3W 0.017(4) 0.034(5) 0.044(5) -0.002(4) 0.020(4) 0.000(4)
O4W 0.079(10) 0.083(10) 0.104(11) 0.041(9) 0.009(9) -0.015(8)
O5W 0.093(9) 0.041(6) 0.072(8) -0.014(5) 0.064(7) -0.020(6)
O6W 0.146(15) 0.087(10) 0.095(11) -0.022(9) 0.066(11) -0.045(10)
N1 0.003(4) 0.019(4) 0.015(4) 0.001(3) 0.004(3) 0.003(3)
N2 0.003(4) 0.016(4) 0.009(4) 0.000(3) 0.001(3) 0.005(3)
N3 0.011(4) 0.020(4) 0.012(4) 0.000(3) 0.007(3) 0.002(3)
N4 0.029(7) 0.040(6) 0.035(6) 0.007(5) 0.020(6) 0.010(5)
C1 0.0083(16) 0.0281(17) 0.0171(17) -0.0010(13) 0.0027(14) 0.0046(13)
C2 0.015(6) 0.018(5) 0.021(6) 0.003(4) 0.015(5) 0.002(4)
C3 0.009(5) 0.019(5) 0.013(5) 0.004(4) 0.004(5) 0.004(4)
C4 0.009(5) 0.007(4) 0.031(6) 0.004(4) 0.014(5) 0.001(4)
C5 0.011(5) 0.011(4) 0.017(5) -0.008(4) 0.011(5) -0.005(4)
C6 0.008(5) 0.011(4) 0.016(5) 0.005(4) 0.002(5) 0.005(4)
C7 0.004(5) 0.012(5) 0.026(6) 0.011(4) 0.004(5) 0.002(4)
C8 0.0021(11) 0.0202(12) 0.0075(11) 0.0019(9) 0.0004(10) 0.0014(9)
C9 0.010(5) 0.010(4) 0.015(5) -0.002(3) 0.005(4) 0.004(3)
C10 0.006(5) 0.014(5) 0.015(5) 0.000(4) 0.003(4) -0.003(4)
C11 0.006(5) 0.016(5) 0.017(5) -0.002(4) 0.009(4) 0.001(4)
C12 0.014(6) 0.020(5) 0.012(5) 0.003(4) 0.007(5) 0.004(4)
C13 0.006(5) 0.020(5) 0.013(5) -0.002(4) 0.000(4) -0.009(4)
C14 0.004(5) 0.017(5) 0.008(5) -0.003(4) 0.001(4) 0.003(4)
C15 0.0045(11) 0.0202(11) 0.0108(11) -0.0045(8) 0.0028(10) -0.0009(8)
C16 0.013(6) 0.018(6) 0.055(8) -0.001(5) 0.018(6) 0.008(4)
C17 0.014(6) 0.012(5) 0.046(8) -0.006(5) 0.013(6) -0.002(4)
C18 0.0083(16) 0.0281(17) 0.0171(17) -0.0010(13) 0.0027(14) 0.0046(13)
C19 0.0083(16) 0.0281(17) 0.0171(17) -0.0010(13) 0.0027(14) 0.0046(13)
C20 0.014(6) 0.023(6) 0.035(7) 0.006(5) 0.014(6) -0.003(5)
C21 0.013(5) 0.015(5) 0.015(5) -0.001(4) 0.009(5) -0.003(4)
C22 0.0045(11) 0.0202(11) 0.0108(11) -0.0045(8) 0.0028(10) -0.0009(8)
C23 0.006(5) 0.019(5) 0.025(5) -0.007(4) 0.004(4) -0.001(4)
C24 0.009(5) 0.022(5) 0.018(5) -0.004(4) 0.003(4) -0.003(4)
C25 0.005(4) 0.014(4) 0.011(4) 0.002(3) -0.001(4) 0.002(3)
C26 0.010(6) 0.021(5) 0.020(6) -0.011(4) 0.002(5) 0.003(4)
C27 0.009(6) 0.032(6) 0.021(6) -0.010(5) 0.002(5) 0.002(5)
C28 0.0083(16) 0.0281(17) 0.0171(17) -0.0010(13) 0.0027(14) 0.0046(13)
C29 0.0083(16) 0.0281(17) 0.0171(17) -0.0010(13) 0.0027(14) 0.0046(13)
C30 0.012(5) 0.021(5) 0.020(6) 0.005(4) 0.011(5) 0.005(4)
C31 0.008(5) 0.026(6) 0.023(6) -0.005(4) 0.010(5) -0.007(4)
C32 0.008(5) 0.024(5) 0.026(6) -0.009(4) 0.012(5) -0.006(4)
C33 0.013(6) 0.018(5) 0.023(6) -0.001(4) 0.010(5) 0.007(4)
C34 0.012(5) 0.019(5) 0.022(6) -0.006(4) 0.013(5) 0.000(4)
C35 0.012(6) 0.031(6) 0.021(6) -0.006(5) 0.003(5) -0.001(5)
C36 0.004(5) 0.016(5) 0.016(5) 0.002(4) 0.002(4) 0.000(4)
C37 0.037(7) 0.017(5) 0.023(6) 0.001(4) 0.015(6) 0.007(5)
C38 0.022(7) 0.041(7) 0.012(6) 0.002(5) 0.005(5) 0.016(5)
C39 0.014(6) 0.031(6) 0.018(6) 0.001(4) 0.009(5) 0.005(5)
C40 0.030(7) 0.031(6) 0.026(7) -0.005(5) 0.015(6) 0.014(5)
C41 0.026(7) 0.027(6) 0.013(6) -0.005(4) 0.003(5) 0.013(5)
C42 0.024(6) 0.027(6) 0.015(6) 0.010(4) 0.012(5) 0.008(5)
C43 0.036(8) 0.035(8) 0.026(7) -0.009(6) 0.021(6) -0.008(6)
C44 0.057(10) 0.053(9) 0.043(9) 0.005(7) 0.030(7) 0.019(7)
C45 0.061(11) 0.067(11) 0.066(11) 0.001(8) 0.031(8) -0.007(8)
C43' 0.040(12) 0.043(12) 0.040(12) -0.002(8) 0.027(9) 0.005(8)
C44' 0.045(12) 0.038(12) 0.034(12) 0.004(8) 0.027(9) -0.004(8)
C45' 0.046(13) 0.050(14) 0.050(13) 0.004(9) 0.029(10) -0.003(9)

loop_
_atom_type_symbol
_atom_type_description
_atom_type_scat_dispersion_real
_atom_type_scat_dispersion_imag
_atom_type_scat_source
C C 0.0033 0.0016 'International Tables Vol C Tables 4.2.6.8 and 6.1.1.4'
H H 0.0000 0.0000 'International Tables Vol C Tables 4.2.6.8 and 6.1.1.4'
Ba Ba -0.3244 2.2819 'International Tables Vol C Tables 4.2.6.8 and 6.1.1.4'
N N 0.0061 0.0033 'International Tables Vol C Tables 4.2.6.8 and 6.1.1.4'
O O 0.0106 0.0060 'International Tables Vol C Tables 4.2.6.8 and 6.1.1.4'
P P 0.1023 0.0942 'International Tables Vol C Tables 4.2.6.8 and 6.1.1.4'

loop_
_geom_angle_atom_site_label_1
_geom_angle_atom_site_label_2
_geom_angle_atom_site_label_3
_geom_angle
_geom_angle_site_symmetry_1
_geom_angle_site_symmetry_3
O6 P1 N3 113.1(4) . .
O6 P1 N1 106.1(4) . .
N3 P1 N1 116.3(4) . .
O6 P1 O1 99.8(4) . .
N3 P1 O1 109.4(4) . .
N1 P1 O1 110.9(4) . .
N1 P2 O2 111.0(4) . .
N1 P2 N2 117.3(4) . .
O2 P2 N2 110.8(4) . .
N1 P2 O5 110.7(4) . .
O2 P2 O5 94.5(4) . .
N2 P2 O5 110.2(4) . .
N3 P3 N2 118.2(4) . .
N3 P3 O4 112.6(4) . .
N2 P3 O4 106.0(4) . .
N3 P3 O3 109.4(4) . .
N2 P3 O3 109.3(4) . .
O4 P3 O3 99.8(4) . .
C1 O1 P1 123.7(6) . .
C8 O2 P2 121.8(6) . .
C15 O3 P3 121.7(6) . .
C22 O4 P3 124.3(6) . .
C29 O5 P2 117.3(6) . .
C36 O6 P1 131.4(6) . .
C43 O19 C43' 73.0(18) . .
H1WB O1W H1WC 108.2 . .
H2WA O2W H2WB 109.8 . .
H3WB O3W H3WC 108.3 . .
H4WB O4W H4WC 108.2 . .
H5WA O5W H5WB 108.2 . .
H6WA O6W H6WB 109.5 . .
P2 N1 P1 121.6(5) . .
P3 N2 P2 120.8(5) . .
P3 N3 P1 121.9(5) . .
C44' N4 C45 173(2) . .
C44' N4 C43 50.5(18) . .
C45 N4 C43 126.8(17) . .
C44' N4 C45' 131(3) . .
C45 N4 C45' 52(2) . .
C43 N4 C45' 175(2) . .
C44' N4 C44 68(2) . .
C45 N4 C44 115.8(18) . .
C43 N4 C44 117.3(15) . .
C45' N4 C44 64(2) . .
C44' N4 C43' 121(2) . .
C45 N4 C43' 56.0(19) . .
C43 N4 C43' 70.8(18) . .
C45' N4 C43' 108(2) . .
C44 N4 C43' 171(2) . .
C2 C1 C6 121.6(10) . .
C2 C1 O1 120.5(9) . .
C6 C1 O1 117.8(9) . .
C1 C2 C3 119.5(9) . .
C1 C2 H2A 120.3 . .
C3 C2 H2A 120.3 . .
C4 C3 C2 119.9(9) . .
C4 C3 H3A 120.1 . .
C2 C3 H3A 120.1 . .
C5 C4 C3 119.5(9) . .
C5 C4 C7 120.5(9) . .
C3 C4 C7 119.8(9) . .
C4 C5 C6 120.0(9) . .
C4 C5 H5A 120.0 . .
C6 C5 H5A 120.0 . .
C1 C6 C5 119.4(9) . .
C1 C6 H6A 120.3 . .
C5 C6 H6A 120.3 . .
O8 C7 O7 122.9(9) . .
O8 C7 C4 118.9(9) . .
O7 C7 C4 118.2(9) . .
C9 C8 C13 122.5(8) . .
C9 C8 O2 118.6(8) . .
C13 C8 O2 118.5(8) . .
C8 C9 C10 118.5(8) . .
C8 C9 H9A 120.7 . .
C10 C9 H9A 120.7 . .
C9 C10 C11 121.1(9) . .
C9 C10 H10A 119.5 . .
C11 C10 H10A 119.5 . .
C10 C11 C12 119.1(9) . .
C10 C11 C14 120.0(8) . .
C12 C11 C14 120.9(8) . .
C13 C12 C11 119.5(9) . .
C13 C12 H12A 120.2 . .
C11 C12 H12A 120.2 . .
C8 C13 C12 119.1(9) . .
C8 C13 H13A 120.4 . .
C12 C13 H13A 120.4 . .
O10 C14 O9 123.5(9) . .
O10 C14 C11 117.9(8) . .
O9 C14 C11 118.5(8) . .
C20 C15 C16 121.4(9) . .
C20 C15 O3 118.4(9) . .
C16 C15 O3 120.1(9) . .
C17 C16 C15 117.1(10) . .
C17 C16 H16A 121.5 . .
C15 C16 H16A 121.5 . .
C16 C17 C18 123.4(10) . .
C16 C17 H17A 118.3 . .
C18 C17 H17A 118.3 . .
C17 C18 C19 116.9(10) . .
C17 C18 C21 121.4(10) . .
C19 C18 C21 121.7(9) . .
C20 C19 C18 122.0(10) . .
C20 C19 H19A 119.0 . .
C18 C19 H19A 119.0 . .
C15 C20 C19 119.2(10) . .
C15 C20 H20A 120.4 . .
C19 C20 H20A 120.4 . .
O11 C21 O12 122.5(9) . .
O11 C21 C18 120.3(9) . .
O12 C21 C18 117.2(8) . .
C23 C22 C27 121.9(9) . .
C23 C22 O4 120.3(9) . .
C27 C22 O4 117.6(8) . .
C22 C23 C24 118.6(10) . .
C22 C23 H23A 120.7 . .
C24 C23 H23A 120.7 . .
C23 C24 C25 121.8(10) . .
C23 C24 H24A 119.1 . .
C25 C24 H24A 119.1 . .
C26 C25 C24 117.2(9) . .
C26 C25 C28 121.1(9) . .
C24 C25 C28 121.1(9) . .
C27 C26 C25 122.0(10) . .
C27 C26 H26A 119.0 . .
C25 C26 H26A 119.0 . .
C26 C27 C22 118.4(10) . .
C26 C27 H27A 120.8 . .
C22 C27 H27A 120.8 . .
O13 C28 O14 122.7(10) . .
O13 C28 C25 119.1(9) . .
O14 C28 C25 118.2(9) . .
C30 C29 C34 122.0(10) . .
C30 C29 O5 118.6(9) . .
C34 C29 O5 119.4(9) . .
C29 C30 C31 118.6(9) . .
C29 C30 H30A 120.7 . .
C31 C30 H30A 120.7 . .
C30 C31 C32 120.4(9) . .
C30 C31 H31A 119.8 . .
C32 C31 H31A 119.8 . .
C33 C32 C31 118.7(9) . .
C33 C32 C35 122.0(9) . .
C31 C32 C35 118.6(9) . .
C32 C33 C34 121.8(9) . .
C32 C33 H33A 119.1 . .
C34 C33 H33A 119.1 . .
C29 C34 C33 118.4(10) . .
C29 C34 H34A 120.8 . .
C33 C34 H34A 120.8 . .
O16 C35 O15 124.8(10) . .
O16 C35 C32 116.4(10) . .
O15 C35 C32 118.6(10) . .
C37 C36 C41 119.8(10) . .
C37 C36 O6 123.3(9) . .
C41 C36 O6 116.6(9) . .
C36 C37 C38 118.8(10) . .
C36 C37 H37A 120.6 . .
C38 C37 H37A 120.6 . .
C39 C38 C37 121.3(10) . .
C39 C38 H38A 119.4 . .
C37 C38 H38A 119.4 . .
C38 C39 C40 119.0(10) . .
C38 C39 C42 120.5(10) . .
C40 C39 C42 120.5(9) . .
C41 C40 C39 120.1(10) . .
C41 C40 H40A 119.9 . .
C39 C40 H40A 119.9 . .
C36 C41 C40 121.0(10) . .
C36 C41 H41A 119.5 . .
C40 C41 H41A 119.5 . .
O18 C42 O17 121.4(10) . .
O18 C42 C39 119.2(9) . .
O17 C42 C39 119.4(9) . .
N4 C43 O19 114.5(15) . .
N4 C43 H43A 122.8 . .
O19 C43 H43A 122.8 . .
N4 C44 H44A 109.5 . .
N4 C44 H44B 109.5 . .
H44A C44 H44B 109.5 . .
N4 C44 H44C 109.5 . .
H44A C44 H44C 109.5 . .
H44B C44 H44C 109.5 . .
N4 C45 H45A 109.5 . .
N4 C45 H45B 109.5 . .
H45A C45 H45B 109.5 . .
N4 C45 H45C 109.5 . .
H45A C45 H45C 109.5 . .
H45B C45 H45C 109.5 . .
O19 C43' N4 102(3) . .
O19 C43' H43B 129.1 . .
N4 C43' H43B 129.1 . .
N4 C44' H44D 109.5 . .
N4 C44' H44E 109.5 . .
H44D C44' H44E 109.5 . .
N4 C44' H44F 109.5 . .
H44D C44' H44F 109.5 . .
H44E C44' H44F 109.5 . .
N4 C45' H45D 109.5 . .
N4 C45' H45E 109.5 . .
H45D C45' H45E 109.5 . .
N4 C45' H45F 109.5 . .
H45D C45' H45F 109.5 . .
H45E C45' H45F 109.5 . .

loop_
_geom_bond_atom_site_label_1
_geom_bond_atom_site_label_2
_geom_bond_distance
_geom_bond_site_symmetry_2
P1 O6 1.576(7) .
P1 N3 1.589(8) .
P1 N1 1.590(8) .
P1 O1 1.589(7) .
P2 N1 1.570(8) .
P2 O2 1.584(7) .
P2 N2 1.590(8) .
P2 O5 1.595(7) .
P3 N3 1.578(9) .
P3 N2 1.578(8) .
P3 O4 1.580(7) .
P3 O3 1.595(7) .
O1 C1 1.415(12) .
O2 C8 1.423(10) .
O3 C15 1.399(11) .
O4 C22 1.417(11) .
O5 C29 1.413(12) .
O6 C36 1.401(11) .
O7 C7 1.270(12) .
O8 C7 1.270(13) .
O9 C14 1.270(11) .
O10 C14 1.268(11) .
O11 C21 1.223(12) .
O12 C21 1.282(11) .
O13 C28 1.256(12) .
O14 C28 1.272(12) .
O15 C35 1.265(14) .
O16 C35 1.259(13) .
O17 C42 1.263(12) .
O18 C42 1.261(13) .
O19 C43 1.37(2) .
O19 C43' 1.42(4) .
O1W H1WB 0.8501 .
O1W H1WC 0.8500 .
O2W H2WA 0.8499 .
O2W H2WB 0.8501 .
O3W H3WB 0.8500 .
O3W H3WC 0.8500 .
O4W H4WB 0.8500 .
O4W H4WC 0.8501 .
O5W H5WA 0.8499 .
O5W H5WB 0.8500 .
O6W H6WA 0.8500 .
O6W H6WB 0.8500 .
N4 C44' 1.33(4) .
N4 C45 1.34(3) .
N4 C43 1.34(2) .
N4 C45' 1.44(4) .
N4 C44 1.47(2) .
N4 C43' 1.52(4) .
C1 C2 1.351(14) .
C1 C6 1.378(14) .
C2 C3 1.402(14) .
C2 H2A 0.9300 .
C3 C4 1.393(14) .
C3 H3A 0.9300 .
C4 C5 1.379(14) .
C4 C7 1.501(14) .
C5 C6 1.394(13) .
C5 H5A 0.9300 .
C6 H6A 0.9300 .
C8 C9 1.368(13) .
C8 C13 1.378(14) .
C9 C10 1.377(13) .
C9 H9A 0.9300 .
C10 C11 1.397(13) .
C10 H10A 0.9300 .
C11 C12 1.404(14) .
C11 C14 1.495(13) .
C12 C13 1.387(14) .
C12 H12A 0.9300 .
C13 H13A 0.9300 .
C15 C20 1.359(14) .
C15 C16 1.398(15) .
C16 C17 1.373(15) .
C16 H16A 0.9300 .
C17 C18 1.377(15) .
C17 H17A 0.9300 .
C18 C19 1.381(15) .
C18 C21 1.501(14) .
C19 C20 1.375(14) .
C19 H19A 0.9300 .
C20 H20A 0.9300 .
C22 C23 1.369(14) .
C22 C27 1.386(14) .
C23 C24 1.383(14) .
C23 H23A 0.9300 .
C24 C25 1.399(14) .
C24 H24A 0.9300 .
C25 C26 1.391(14) .
C25 C28 1.492(14) .
C26 C27 1.379(15) .
C26 H26A 0.9300 .
C27 H27A 0.9300 .
C29 C30 1.385(15) .
C29 C34 1.385(14) .
C30 C31 1.391(14) .
C30 H30A 0.9300 .
C31 C32 1.417(14) .
C31 H31A 0.9300 .
C32 C33 1.372(14) .
C32 C35 1.513(15) .
C33 C34 1.390(14) .
C33 H33A 0.9300 .
C34 H34A 0.9300 .
C36 C37 1.365(14) .
C36 C41 1.359(14) .
C37 C38 1.414(15) .
C37 H37A 0.9300 .
C38 C39 1.340(15) .
C38 H38A 0.9300 .
C39 C40 1.382(15) .
C39 C42 1.510(14) .
C40 C41 1.375(15) .
C40 H40A 0.9300 .
C41 H41A 0.9300 .
C43 H43A 0.9300 .
C44 H44A 0.9600 .
C44 H44B 0.9600 .
C44 H44C 0.9600 .
C45 H45A 0.9600 .
C45 H45B 0.9600 .
C45 H45C 0.9600 .
C43' H43B 0.9300 .
C44' H44D 0.9600 .
C44' H44E 0.9600 .
C44' H44F 0.9600 .
C45' H45D 0.9600 .
C45' H45E 0.9600 .
C45' H45F 0.9600 .
